data_7209718
loop_
_publ_author_name
'Patra, Ranjan'
'Titi, Hatem M.'
'Goldberg, Israel'

_publ_section_title
;
 Coordination polymers of flexible polycarboxylic acids with metal ions.
 V. polymeric frameworks of 5-(3,5-dicarboxybenzyloxy)-3-pyridine
 carboxylic acid with Cd(ii), Cu(ii), Co(ii), Mn(ii) and Ni(ii) ions;
 synthesis, structure, and magnetic properties
;
_journal_issue 15
_journal_name_full CrystEngComm
_journal_page_first 2863
_journal_paper_doi 10.1039/c3ce27023h
_journal_volume 15
_journal_year 2013
_chemical_formula_moiety 'C30 H36 N2 Ni3 O24, 2(C4 H9 N O )'
_chemical_formula_sum 'C38 H62 N4 Ni3 O30'
_chemical_formula_weight 1231.04
_chemical_name_systematic
;
?
;
_space_group_IT_number 14
_symmetry_cell_setting monoclinic
_symmetry_space_group_name_Hall '-P 2ybc'
_symmetry_space_group_name_H-M 'P 1 21/c 1'
_atom_sites_solution_hydrogens geom
_atom_sites_solution_primary direct
_atom_sites_solution_secondary difmap
_audit_creation_method SHELXL-97
_cell_angle_alpha 90.00
_cell_angle_beta 112.5100(10)
_cell_angle_gamma 90.00
_cell_formula_units_Z 2
_cell_length_a 12.4428(4)
_cell_length_b 17.7483(6)
_cell_length_c 12.2315(3)
_cell_measurement_reflns_used 5744
_cell_measurement_temperature 110(2)
_cell_measurement_theta_max 27.55
_cell_measurement_theta_min 1.77
_cell_volume 2495.39(13)
_computing_cell_refinement 'SAINT, Bruker-AXS'
_computing_data_collection 'ApexII, Bruker-AXS'
_computing_data_reduction 'SAINT, Bruker-AXS'
_computing_structure_refinement 'SHELXL-97 (Sheldrick, 2008)'
_computing_structure_solution 'SHELXS-97 (Sheldrick, 2008)'
_diffrn_ambient_temperature 110(2)
_diffrn_detector_area_resol_mean 1.75
_diffrn_measured_fraction_theta_full 0.999
_diffrn_measured_fraction_theta_max 0.999
_diffrn_measurement_device_type 'ApexDuo, Bruker-AXS'
_diffrn_measurement_method '0.5 deg. \w scans'
_diffrn_radiation_monochromator graphite
_diffrn_radiation_source 'fine-focus sealed tube'
_diffrn_radiation_type MoK\a
_diffrn_radiation_wavelength 0.71073
_diffrn_reflns_av_R_equivalents 0.0965
_diffrn_reflns_av_sigmaI/netI 0.1114
_diffrn_reflns_limit_h_max 16
_diffrn_reflns_limit_h_min -15
_diffrn_reflns_limit_k_max 23
_diffrn_reflns_limit_k_min -23
_diffrn_reflns_limit_l_max 15
_diffrn_reflns_limit_l_min -15
_diffrn_reflns_number 57844
_diffrn_reflns_theta_full 27.55
_diffrn_reflns_theta_max 27.55
_diffrn_reflns_theta_min 1.77
_diffrn_standards_number 0
_exptl_absorpt_coefficient_mu 1.221
_exptl_absorpt_correction_T_max 0.8380
_exptl_absorpt_correction_T_min 0.7499
_exptl_absorpt_correction_type multi-scan
_exptl_absorpt_process_details 'Blessing, 1995'
_exptl_crystal_colour green
_exptl_crystal_density_diffrn 1.638
_exptl_crystal_density_method 'not measured'
_exptl_crystal_description rods
_exptl_crystal_F_000 1284
_exptl_crystal_size_max 0.25
_exptl_crystal_size_mid 0.15
_exptl_crystal_size_min 0.15
_refine_diff_density_max 1.873
_refine_diff_density_min -1.006
_refine_diff_density_rms 0.129
_refine_ls_extinction_method none
_refine_ls_goodness_of_fit_ref 0.916
_refine_ls_hydrogen_treatment constr
_refine_ls_matrix_type full
_refine_ls_number_parameters 343
_refine_ls_number_reflns 5744
_refine_ls_number_restraints 0
_refine_ls_restrained_S_all 0.916
_refine_ls_R_factor_all 0.0972
_refine_ls_R_factor_gt 0.0521
_refine_ls_shift/su_max 0.002
_refine_ls_shift/su_mean 0.000
_refine_ls_structure_factor_coef Fsqd
_refine_ls_weighting_details 'calc w=1/[\s^2^(Fo^2^)+(0.0820P)^2^+0.0000P] where P=(Fo^2^+2Fc^2^)/3'
_refine_ls_weighting_scheme calc
_refine_ls_wR_factor_gt 0.1297
_refine_ls_wR_factor_ref 0.1462
_reflns_number_gt 3473
_reflns_number_total 5744
_reflns_threshold_expression >2sigma(I)
_cod_data_source_file c3ce27023h.txt
_cod_data_source_block 5
_cod_original_sg_symbol_H-M 'P 21/c'
_cod_database_code 7209718

loop_
_symmetry_equiv_pos_as_xyz
'x, y, z'
'-x, y+1/2, -z+1/2'
'-x, -y, -z'
'x, -y-1/2, z-1/2'

loop_
_atom_site_label
_atom_site_type_symbol
_atom_site_fract_x
_atom_site_fract_y
_atom_site_fract_z
_atom_site_U_iso_or_equiv
_atom_site_adp_type
_atom_site_occupancy
_atom_site_symmetry_multiplicity
_atom_site_calc_flag
_atom_site_refinement_flags
Ni1 Ni 0.5000 0.5000 0.0000 0.00506(18) Uani 1 2 d S
Ni2 Ni -0.06103(4) 0.70448(3) -0.15437(4) 0.01180(16) Uani 1 1 d .
O3 O 0.4944(2) 0.42386(14) -0.1290(2) 0.0093(6) Uani 1 1 d .
O4 O 0.6407(2) 0.45718(16) -0.1823(2) 0.0152(6) Uani 1 1 d .
C5 C 0.5535(3) 0.4171(2) -0.1919(3) 0.0090(8) Uani 1 1 d .
C6 C 0.5156(3) 0.3582(2) -0.2864(3) 0.0078(8) Uani 1 1 d .
C7 C 0.4168(3) 0.3146(2) -0.3038(3) 0.0079(8) Uani 1 1 d .
H7 H 0.3761 0.3213 -0.2528 0.009 Uiso 1 1 calc R
C8 C 0.3770(3) 0.2618(2) -0.3941(3) 0.0085(8) Uani 1 1 d .
C9 C 0.4374(3) 0.2514(2) -0.4683(3) 0.0085(8) Uani 1 1 d .
H9 H 0.4106 0.2157 -0.5309 0.010 Uiso 1 1 calc R
C10 C 0.5372(3) 0.2934(2) -0.4502(3) 0.0081(8) Uani 1 1 d .
C11 C 0.5748(3) 0.3469(2) -0.3605(3) 0.0079(8) Uani 1 1 d .
H11 H 0.6421 0.3760 -0.3498 0.010 Uiso 1 1 calc R
C12 C -0.2688(3) 0.7183(2) -0.0873(3) 0.0113(9) Uani 1 1 d .
O13 O -0.2316(2) 0.67201(15) -0.0016(2) 0.0111(6) Uani 1 1 d .
O14 O -0.2222(2) 0.72983(16) -0.1609(2) 0.0149(6) Uani 1 1 d .
C15 C 0.3997(3) 0.7155(2) -0.4677(3) 0.0099(8) Uani 1 1 d .
H15A H 0.4112 0.7669 -0.4336 0.012 Uiso 1 1 calc R
H15B H 0.3153 0.7067 -0.5103 0.012 Uiso 1 1 calc R
O16 O 0.4488(2) 0.66042(16) -0.3766(2) 0.0126(6) Uani 1 1 d .
C17 C 0.3983(3) 0.6519(2) -0.2958(3) 0.0094(8) Uani 1 1 d .
C18 C 0.3037(3) 0.6909(2) -0.2948(3) 0.0106(9) Uani 1 1 d .
H18 H 0.2686 0.7294 -0.3512 0.013 Uiso 1 1 calc R
C19 C 0.2605(3) 0.6722(2) -0.2081(3) 0.0096(8) Uani 1 1 d .
C20 C 0.3163(3) 0.6169(2) -0.1267(3) 0.0109(8) Uani 1 1 d .
H20 H 0.2859 0.6037 -0.0689 0.013 Uiso 1 1 calc R
N21 N 0.4113(3) 0.58083(18) -0.1257(2) 0.0070(7) Uani 1 1 d .
C22 C 0.4498(3) 0.5982(2) -0.2102(3) 0.0094(8) Uani 1 1 d .
H22 H 0.5162 0.5724 -0.2115 0.011 Uiso 1 1 calc R
C23 C 0.1537(3) 0.7107(2) -0.2071(3) 0.0118(9) Uani 1 1 d .
O24 O 0.1016(2) 0.67939(16) -0.1494(2) 0.0151(6) Uani 1 1 d .
O25 O 0.1243(2) 0.77141(16) -0.2656(2) 0.0155(6) Uani 1 1 d .
O26 O 0.3394(2) 0.46115(15) -0.0099(2) 0.0090(6) Uani 1 1 d .
H26A H 0.3385 0.4800 0.0602 0.014 Uiso 1 1 d R
H26B H 0.3125 0.4177 -0.0165 0.014 Uiso 1 1 d R
O27 O -0.1331(2) 0.64549(17) -0.3095(2) 0.0203(7) Uani 1 1 d .
H27A H -0.0906 0.6251 -0.3494 0.030 Uiso 1 1 d R
H27B H -0.1968 0.6143 -0.3273 0.030 Uiso 1 1 d R
O28 O -0.0747(2) 0.80236(16) -0.2503(2) 0.0153(6) Uani 1 1 d .
H28A H -0.1470 0.8072 -0.3135 0.023 Uiso 1 1 d R
H28B H -0.0151 0.8167 -0.2830 0.023 Uiso 1 1 d R
O29 O -0.0553(2) 0.61070(16) -0.0476(2) 0.0172(7) Uani 1 1 d .
H29A H -0.1086 0.6217 -0.0281 0.026 Uiso 1 1 d R
H29B H -0.0770 0.5636 -0.0807 0.026 Uiso 1 1 d R
O30 O 0.0174(3) 0.76485(17) -0.0023(2) 0.0244(7) Uani 1 1 d .
H30A H 0.0507 0.7434 0.0768 0.037 Uiso 1 1 d R
H30B H 0.0127 0.8145 0.0130 0.037 Uiso 1 1 d R
O31 O 0.0162(3) 0.90452(17) 0.0866(3) 0.0238(7) Uani 1 1 d .
C32 C 0.0925(5) 0.9610(4) 0.1289(6) 0.051(2) Uani 1 1 d .
C33 C 0.0877(5) 1.0031(3) 0.2407(4) 0.0370(13) Uani 1 1 d .
H33A H 0.1641 1.0003 0.3058 0.056 Uiso 1 1 calc R
H33B H 0.0293 0.9791 0.2648 0.056 Uiso 1 1 calc R
H33C H 0.0668 1.0560 0.2209 0.056 Uiso 1 1 calc R
N34 N 0.1636(5) 0.9777(3) 0.0831(5) 0.0626(15) Uani 1 1 d .
C35 C 0.1659(5) 0.9386(3) -0.0190(4) 0.0385(13) Uani 1 1 d .
H35A H 0.1138 0.8950 -0.0360 0.058 Uiso 1 1 calc R
H35B H 0.2454 0.9215 -0.0033 0.058 Uiso 1 1 calc R
H35C H 0.1403 0.9727 -0.0872 0.058 Uiso 1 1 calc R
C36 C 0.2342(5) 1.0473(3) 0.1302(6) 0.062(3) Uani 1 1 d .
H36A H 0.3010 1.0479 0.1064 0.093 Uiso 1 1 calc R
H36B H 0.2619 1.0476 0.2168 0.093 Uiso 1 1 calc R
H36C H 0.1859 1.0919 0.0983 0.093 Uiso 1 1 calc R
O37 O 0.3359(3) 0.4378(2) 0.3607(3) 0.0315(8) Uani 1 1 d .
H37A H 0.3874 0.3984 0.3656 0.047 Uiso 1 1 d R
H37B H 0.3376 0.4695 0.2926 0.047 Uiso 1 1 d R
O38 O 0.1195(3) 0.5338(2) 0.1382(3) 0.0415(9) Uani 1 1 d .
H38A H 0.1961 0.5366 0.1526 0.062 Uiso 1 1 d R
H38B H 0.0637 0.5582 0.0792 0.062 Uiso 1 1 d R

loop_
_atom_site_aniso_label
_atom_site_aniso_U_11
_atom_site_aniso_U_22
_atom_site_aniso_U_33
_atom_site_aniso_U_23
_atom_site_aniso_U_13
_atom_site_aniso_U_12
Ni1 0.0063(4) 0.0050(4) 0.0054(3) -0.0005(3) 0.0040(3) 0.0000(3)
Ni2 0.0116(3) 0.0125(3) 0.0142(3) 0.0017(2) 0.0082(2) 0.0026(2)
O3 0.0118(14) 0.0099(15) 0.0086(12) -0.0025(11) 0.0065(11) -0.0024(12)
O4 0.0118(15) 0.0169(16) 0.0217(14) -0.0084(12) 0.0118(12) -0.0064(13)
C5 0.009(2) 0.009(2) 0.0093(18) 0.0029(16) 0.0033(16) 0.0032(17)
C6 0.0066(19) 0.009(2) 0.0065(17) 0.0023(15) 0.0015(15) 0.0031(16)
C7 0.008(2) 0.009(2) 0.0096(18) 0.0036(15) 0.0062(16) 0.0028(16)
C8 0.007(2) 0.007(2) 0.0104(18) 0.0026(16) 0.0020(16) 0.0020(16)
C9 0.010(2) 0.007(2) 0.0085(17) 0.0019(15) 0.0035(16) 0.0013(16)
C10 0.010(2) 0.010(2) 0.0055(17) 0.0044(15) 0.0040(16) 0.0040(16)
C11 0.008(2) 0.006(2) 0.0105(18) 0.0012(15) 0.0047(16) -0.0006(16)
C12 0.012(2) 0.009(2) 0.0150(19) -0.0018(17) 0.0064(17) -0.0016(17)
O13 0.0113(15) 0.0073(14) 0.0167(14) 0.0063(12) 0.0077(12) 0.0009(12)
O14 0.0129(15) 0.0188(17) 0.0189(14) 0.0068(12) 0.0127(13) 0.0046(13)
C15 0.011(2) 0.011(2) 0.0117(18) 0.0020(16) 0.0084(17) -0.0002(17)
O16 0.0139(15) 0.0178(16) 0.0097(13) 0.0049(12) 0.0084(12) 0.0072(12)
C17 0.010(2) 0.011(2) 0.0069(17) -0.0004(16) 0.0033(16) -0.0042(17)
C18 0.010(2) 0.011(2) 0.0112(18) 0.0020(16) 0.0046(16) 0.0003(17)
C19 0.011(2) 0.008(2) 0.0092(18) -0.0011(16) 0.0034(16) -0.0009(17)
C20 0.013(2) 0.009(2) 0.0150(19) -0.0029(17) 0.0099(17) -0.0046(17)
N21 0.0061(16) 0.0087(17) 0.0064(14) -0.0008(13) 0.0026(13) -0.0012(14)
C22 0.009(2) 0.009(2) 0.0114(18) -0.0032(16) 0.0059(16) -0.0013(17)
C23 0.014(2) 0.012(2) 0.0111(19) -0.0022(17) 0.0067(17) -0.0028(18)
O24 0.0145(16) 0.0190(16) 0.0166(14) 0.0041(12) 0.0114(12) 0.0025(13)
O25 0.0165(16) 0.0127(16) 0.0199(15) 0.0067(12) 0.0098(13) 0.0052(13)
O26 0.0113(14) 0.0073(14) 0.0099(12) -0.0044(11) 0.0056(11) -0.0048(12)
O27 0.0142(16) 0.0260(18) 0.0220(15) -0.0077(13) 0.0086(13) -0.0034(14)
O28 0.0146(16) 0.0180(17) 0.0162(14) 0.0074(12) 0.0089(12) 0.0018(13)
O29 0.0154(16) 0.0152(16) 0.0262(15) 0.0019(13) 0.0138(13) 0.0025(13)
O30 0.034(2) 0.0178(18) 0.0194(15) -0.0045(13) 0.0081(14) 0.0015(15)
O31 0.0226(18) 0.0200(18) 0.0315(17) 0.0014(14) 0.0136(15) -0.0082(15)
C32 0.044(4) 0.065(6) 0.061(5) 0.048(4) 0.038(4) 0.037(4)
C33 0.034(3) 0.019(3) 0.040(3) -0.005(2) -0.005(2) 0.005(2)
N34 0.062(4) 0.053(4) 0.063(3) 0.015(3) 0.013(3) 0.013(3)
C35 0.044(4) 0.041(3) 0.032(3) 0.008(2) 0.016(3) 0.009(3)
C36 0.042(4) 0.031(4) 0.067(6) 0.024(4) -0.029(4) -0.028(3)
O37 0.0267(19) 0.033(2) 0.0371(19) 0.0089(16) 0.0147(16) 0.0056(16)
O38 0.023(2) 0.054(3) 0.046(2) -0.0041(19) 0.0115(17) 0.0012(18)

loop_
_atom_type_symbol
_atom_type_description
_atom_type_scat_dispersion_real
_atom_type_scat_dispersion_imag
_atom_type_scat_source
C C 0.0033 0.0016 'International Tables Vol C Tables 4.2.6.8 and 6.1.1.4'
N N 0.0061 0.0033 'International Tables Vol C Tables 4.2.6.8 and 6.1.1.4'
O O 0.0106 0.0060 'International Tables Vol C Tables 4.2.6.8 and 6.1.1.4'
Ni Ni 0.3393 1.1124 'International Tables Vol C Tables 4.2.6.8 and 6.1.1.4'
H H 0.0000 0.0000 'International Tables Vol C Tables 4.2.6.8 and 6.1.1.4'

loop_
_geom_angle_atom_site_label_1
_geom_angle_atom_site_label_2
_geom_angle_atom_site_label_3
_geom_angle
_geom_angle_site_symmetry_1
_geom_angle_site_symmetry_3
O3 Ni1 O3 179.999(2) 3_665 .
O3 Ni1 O26 89.29(10) 3_665 3_665
O3 Ni1 O26 90.71(10) . 3_665
O3 Ni1 O26 90.71(10) 3_665 .
O3 Ni1 O26 89.29(10) . .
O26 Ni1 O26 180.0 3_665 .
O3 Ni1 N21 91.91(11) 3_665 3_665
O3 Ni1 N21 88.08(11) . 3_665
O26 Ni1 N21 87.68(11) 3_665 3_665
O26 Ni1 N21 92.32(11) . 3_665
O3 Ni1 N21 88.09(11) 3_665 .
O3 Ni1 N21 91.92(11) . .
O26 Ni1 N21 92.32(11) 3_665 .
O26 Ni1 N21 87.68(11) . .
N21 Ni1 N21 179.999(1) 3_665 .
O14 Ni2 O30 92.30(12) . .
O14 Ni2 O27 90.06(11) . .
O30 Ni2 O27 177.14(12) . .
O14 Ni2 O24 179.41(11) . .
O30 Ni2 O24 87.98(11) . .
O27 Ni2 O24 89.65(11) . .
O14 Ni2 O28 85.75(11) . .
O30 Ni2 O28 89.02(11) . .
O27 Ni2 O28 89.54(11) . .
O24 Ni2 O28 93.74(11) . .
O14 Ni2 O29 89.88(11) . .
O30 Ni2 O29 87.64(11) . .
O27 Ni2 O29 93.99(11) . .
O24 Ni2 O29 90.65(11) . .
O28 Ni2 O29 174.39(11) . .
C5 O3 Ni1 132.5(2) . .
O3 C5 O4 124.9(3) . .
O3 C5 C6 117.1(3) . .
O4 C5 C6 118.1(3) . .
C11 C6 C7 118.6(3) . .
C11 C6 C5 121.2(3) . .
C7 C6 C5 120.2(3) . .
C8 C7 C6 121.3(3) . .
C7 C8 C9 119.4(3) . .
C7 C8 C12 119.8(3) . 2_544
C9 C8 C12 120.8(3) . 2_544
C10 C9 C8 119.7(3) . .
C11 C10 C9 120.2(3) . .
C11 C10 C15 119.8(3) . 3_664
C9 C10 C15 120.0(3) . 3_664
C6 C11 C10 120.9(3) . .
O14 C12 O13 125.0(4) . .
O14 C12 C8 116.2(3) . 2_554
O13 C12 C8 118.8(3) . 2_554
C12 O14 Ni2 130.9(3) . .
O16 C15 C10 105.8(3) . 3_664
C17 O16 C15 117.4(3) . .
O16 C17 C18 125.8(3) . .
O16 C17 C22 114.6(3) . .
C18 C17 C22 119.6(3) . .
C17 C18 C19 117.9(4) . .
C20 C19 C18 118.8(4) . .
C20 C19 C23 121.4(3) . .
C18 C19 C23 119.9(3) . .
N21 C20 C19 123.0(3) . .
C22 N21 C20 117.4(3) . .
C22 N21 Ni1 119.1(3) . .
C20 N21 Ni1 123.5(2) . .
N21 C22 C17 123.3(4) . .
O24 C23 O25 126.5(4) . .
O24 C23 C19 117.0(4) . .
O25 C23 C19 116.6(3) . .
C23 O24 Ni2 127.1(3) . .
N34 C32 O31 121.5(7) . .
N34 C32 C33 123.0(7) . .
O31 C32 C33 115.6(4) . .
C32 N34 C35 121.9(6) . .
C32 N34 C36 115.7(7) . .
C35 N34 C36 121.9(6) . .

loop_
_geom_bond_atom_site_label_1
_geom_bond_atom_site_label_2
_geom_bond_distance
_geom_bond_site_symmetry_2
Ni1 O3 2.058(2) 3_665
Ni1 O3 2.058(2) .
Ni1 O26 2.073(2) 3_665
Ni1 O26 2.073(2) .
Ni1 N21 2.084(3) 3_665
Ni1 N21 2.084(3) .
Ni2 O14 2.027(3) .
Ni2 O30 2.042(3) .
Ni2 O27 2.049(3) .
Ni2 O24 2.051(3) .
Ni2 O28 2.067(3) .
Ni2 O29 2.100(3) .
O3 C5 1.257(4) .
O4 C5 1.265(5) .
C5 C6 1.495(5) .
C6 C11 1.384(5) .
C6 C7 1.398(5) .
C7 C8 1.387(5) .
C8 C9 1.395(5) .
C8 C12 1.493(5) 2_544
C9 C10 1.392(5) .
C10 C11 1.389(5) .
C10 C15 1.501(5) 3_664
C12 O14 1.260(4) .
C12 O13 1.271(5) .
C12 C8 1.493(5) 2_554
C15 O16 1.432(4) .
C15 C10 1.501(5) 3_664
O16 C17 1.367(4) .
C17 C18 1.369(5) .
C17 C22 1.378(5) .
C18 C19 1.400(5) .
C19 C20 1.382(5) .
C19 C23 1.498(6) .
C20 N21 1.340(5) .
N21 C22 1.331(4) .
C23 O24 1.255(4) .
C23 O25 1.268(5) .
O31 C32 1.341(8) .
C32 N34 1.251(7) .
C32 C33 1.579(8) .
N34 C35 1.438(7) .
N34 C36 1.498(8) .

loop_
_geom_hbond_atom_site_label_D
_geom_hbond_atom_site_label_H
_geom_hbond_atom_site_label_A
_geom_hbond_distance_DH
_geom_hbond_distance_HA
_geom_hbond_distance_DA
_geom_hbond_angle_DHA
_geom_hbond_site_symmetry_A
O26 H26A O4 0.92 1.80 2.691(3) 161 3_665
O26 H26B O13 0.83 1.94 2.748(4) 163 3_565
O27 H27A O31 0.92 1.86 2.768(4) 170 4_575
O27 H27B O37 0.92 1.86 2.781(4) 173 3_565
O28 H28A O13 0.94 2.16 2.979(4) 144 4_575
O28 H28B O25 1.00 1.85 2.612(4) 131 .
O29 H29A O13 0.81 1.90 2.694(4) 165 .
O29 H29B O38 0.92 1.87 2.787(5) 176 3_565
O30 H30A O25 0.97 1.81 2.761(4) 165 4_576
O30 H30B O31 0.91 1.83 2.710(4) 164 .
O37 H37A O16 0.93 2.25 3.138(4) 159 3_665
O37 H37B O4 1.01 1.97 2.968(4) 170 3_665
O38 H38A O4 0.90 1.92 2.827(4) 180 3_665
O38 H38B O29 0.90 1.93 2.823(5) 180 .
